data_7061413
loop_
_publ_author_name
'Yan, Zhengpeng'
'Bi, Huiqin'
'Ding, Beihang'
'Wang, Hui'
'Xu, Guoyong'
'Dai, Shengyu'

_publ_section_title
;
 A rigid-flexible double-layer steric strategy for ethylene
 (co)oligomerization with pyridine-imine Ni(ii) and Pd(ii) complexes
;
_journal_issue 18
_journal_name_full 'New Journal of Chemistry'
_journal_page_first 8669
_journal_page_last 8678
_journal_paper_doi 10.1039/D2NJ00183G
_journal_volume 46
_journal_year 2022
_chemical_formula_sum 'C39 H33 Cl N2 Pd'
_chemical_formula_weight 671.52
_space_group_IT_number 2
_space_group_name_Hall '-P 1'
_space_group_name_H-M_alt 'P -1'
_symmetry_cell_setting triclinic
_symmetry_space_group_name_H-M 'P -1'
_atom_sites_solution_hydrogens geom
_atom_sites_solution_primary direct
_atom_sites_solution_secondary difmap
_audit_creation_method SHELXL-97
_audit_update_record
;
2021-12-12 deposited with the CCDC.	2022-03-31 downloaded from the CCDC.
;
_cell_angle_alpha 87.540(3)
_cell_angle_beta 87.042(3)
_cell_angle_gamma 70.733(2)
_cell_formula_units_Z 2
_cell_length_a 9.2957(9)
_cell_length_b 11.7588(11)
_cell_length_c 15.4097(14)
_cell_measurement_reflns_used 3541
_cell_measurement_temperature 293(2)
_cell_measurement_theta_max 28.37
_cell_measurement_theta_min 2.253
_cell_volume 1587.3(3)
_computing_cell_refinement 'Bruker SMART'
_computing_data_collection 'Bruker SMART'
_computing_data_reduction 'Bruker SAINT'
_computing_molecular_graphics 'Bruker SHELXTL'
_computing_publication_material 'Bruker SHELXTL'
_computing_structure_refinement 'SHELXL-97 (Sheldrick, 1997)'
_computing_structure_solution 'SHELXS-97 (Sheldrick, 1990)'
_diffrn_ambient_temperature 293(2)
_diffrn_measured_fraction_theta_full 0.967
_diffrn_measured_fraction_theta_max 0.967
_diffrn_measurement_device_type 'CCD area detector'
_diffrn_measurement_method 'phi and omega scans'
_diffrn_radiation_monochromator graphite
_diffrn_radiation_source 'fine-focus sealed tube'
_diffrn_radiation_type MoK\a
_diffrn_radiation_wavelength 0.71073
_diffrn_reflns_av_R_equivalents 0.0437
_diffrn_reflns_av_sigmaI/netI 0.0940
_diffrn_reflns_limit_h_max 11
_diffrn_reflns_limit_h_min -10
_diffrn_reflns_limit_k_max 13
_diffrn_reflns_limit_k_min -8
_diffrn_reflns_limit_l_max 18
_diffrn_reflns_limit_l_min -18
_diffrn_reflns_number 7660
_diffrn_reflns_theta_full 25.02
_diffrn_reflns_theta_max 25.02
_diffrn_reflns_theta_min 2.23
_exptl_absorpt_coefficient_mu 0.699
_exptl_absorpt_correction_T_max 0.9462
_exptl_absorpt_correction_T_min 0.7674
_exptl_absorpt_correction_type multi-scan
_exptl_absorpt_process_details sadabs
_exptl_crystal_density_diffrn 1.405
_exptl_crystal_density_meas 1.402
_exptl_crystal_density_method 'not measured'
_exptl_crystal_description block
_exptl_crystal_F_000 688
_exptl_crystal_size_max 0.40
_exptl_crystal_size_mid 0.20
_exptl_crystal_size_min 0.08
_refine_diff_density_max 1.187
_refine_diff_density_min -1.149
_refine_diff_density_rms 0.112
_refine_ls_extinction_method none
_refine_ls_goodness_of_fit_ref 1.051
_refine_ls_hydrogen_treatment mixed
_refine_ls_matrix_type full
_refine_ls_number_parameters 393
_refine_ls_number_reflns 5404
_refine_ls_number_restraints 12
_refine_ls_restrained_S_all 1.052
_refine_ls_R_factor_all 0.0878
_refine_ls_R_factor_gt 0.0646
_refine_ls_shift/su_max 0.002
_refine_ls_shift/su_mean 0.000
_refine_ls_structure_factor_coef Fsqd
_refine_ls_weighting_details 'calc w=1/[\s^2^(Fo^2^)+(0.0688P)^2^+3.0501P] where P=(Fo^2^+2Fc^2^)/3'
_refine_ls_weighting_scheme calc
_refine_ls_wR_factor_gt 0.1569
_refine_ls_wR_factor_ref 0.1671
_reflns_number_gt 4098
_reflns_number_total 5404
_reflns_threshold_expression >2sigma(I)
_cod_data_source_file d2nj00183g2.cif
_cod_data_source_block 211020e
_cod_depositor_comments
;
The following automatic conversions were performed:

data item '_symmetry_cell_setting' value 'Triclinic' was changed to
'triclinic' in accordance with the
/home/data/users/saulius/crontab/automatic-downloads/rss-feeds/RSC/lib/dictionaries/cif_core.dic
dictionary named 'cif_core.dic' version 2.4.2 last updated on
2011-04-26.

Automatic conversion script
Id: cif_fix_values 7556 2019-12-06 15:28:31Z antanas 

 Adding full bibliography for 7061413.cif.
;
_cod_original_sg_symbol_H-M P-1
_cod_database_code 7061413

loop_
_symmetry_equiv_pos_as_xyz
'x, y, z'
'-x, -y, -z'

loop_
_atom_site_label
_atom_site_type_symbol
_atom_site_fract_x
_atom_site_fract_y
_atom_site_fract_z
_atom_site_U_iso_or_equiv
_atom_site_adp_type
_atom_site_occupancy
_atom_site_symmetry_multiplicity
_atom_site_calc_flag
_atom_site_refinement_flags
_atom_site_disorder_assembly
_atom_site_disorder_group
Pd1 Pd 0.87483(5) 0.11465(4) 0.63156(3) 0.03276(19) Uani 1 1 d . . .
Cl1 Cl 0.7872(3) -0.0453(3) 0.6180(3) 0.0327(5) Uani 0.705(5) 1 d P A 1
Cl1' Cl 0.6319(14) 0.2335(11) 0.6470(8) 0.0327(5) Uani 0.295(5) 1 d P A 2
N1 N 1.1053(6) 0.0134(4) 0.6132(3) 0.0345(12) Uani 1 1 d . A .
N2 N 0.9761(5) 0.2427(4) 0.6514(3) 0.0289(11) Uani 1 1 d . A .
C1 C 1.2192(8) 0.2791(6) 0.6669(6) 0.056(2) Uani 1 1 d . A .
H1A H 1.1547 0.3613 0.6724 0.084 Uiso 1 1 calc R . .
H1B H 1.2927 0.2738 0.6198 0.084 Uiso 1 1 calc R . .
H1C H 1.2712 0.2514 0.7199 0.084 Uiso 1 1 calc R . .
C2 C 1.1251(7) 0.2031(5) 0.6491(4) 0.0326(14) Uani 1 1 d . . .
C3 C 1.2002(6) 0.0782(5) 0.6252(4) 0.0316(14) Uani 1 1 d . A .
C4 C 1.3575(7) 0.0242(6) 0.6139(5) 0.0452(17) Uani 1 1 d . . .
H4 H 1.4220 0.0684 0.6223 0.054 Uiso 1 1 calc R A .
C5 C 1.4176(8) -0.0942(6) 0.5905(5) 0.0497(19) Uani 1 1 d . A .
H5 H 1.5223 -0.1310 0.5824 0.060 Uiso 1 1 calc R . .
C6 C 1.3177(8) -0.1572(6) 0.5793(5) 0.0516(19) Uani 1 1 d . . .
H6 H 1.3551 -0.2379 0.5646 0.062 Uiso 1 1 calc R A .
C7 C 1.1635(8) -0.1000(6) 0.5898(5) 0.0434(17) Uani 1 1 d . A .
H7 H 1.0976 -0.1426 0.5803 0.052 Uiso 1 1 calc R . .
C8 C 0.8936(6) 0.3611(5) 0.6821(4) 0.0326(14) Uani 1 1 d . . .
C9 C 0.8164(7) 0.4531(5) 0.6236(4) 0.0334(14) Uani 1 1 d . A .
C10 C 0.7304(7) 0.5652(6) 0.6585(5) 0.0402(16) Uani 1 1 d . . .
H10 H 0.6782 0.6272 0.6207 0.048 Uiso 1 1 calc R A .
C11 C 0.7201(8) 0.5868(6) 0.7456(5) 0.0493(18) Uani 1 1 d . A .
C12 C 0.8002(8) 0.4952(6) 0.8015(5) 0.0480(18) Uani 1 1 d . . .
H12 H 0.7959 0.5092 0.8607 0.058 Uiso 1 1 calc R A .
C13 C 0.8874(7) 0.3820(6) 0.7709(4) 0.0382(15) Uani 1 1 d . A .
C14 C 0.6232(11) 0.7096(7) 0.7804(6) 0.078(3) Uani 1 1 d . . .
H14A H 0.6409 0.7724 0.7441 0.118 Uiso 1 1 calc R A .
H14B H 0.6506 0.7165 0.8387 0.118 Uiso 1 1 calc R . .
H14C H 0.5172 0.7169 0.7803 0.118 Uiso 1 1 calc R . .
C15 C 0.8159(7) 0.4366(5) 0.5280(4) 0.0337(14) Uani 1 1 d . . .
C16 C 0.6827(7) 0.4906(6) 0.4847(4) 0.0390(15) Uani 1 1 d . A .
H16 H 0.5965 0.5361 0.5163 0.047 Uiso 1 1 calc R . .
C17 C 0.6722(7) 0.4798(6) 0.3970(4) 0.0421(16) Uani 1 1 d . . .
H17 H 0.5794 0.5163 0.3709 0.051 Uiso 1 1 calc R A .
C18 C 0.7999(7) 0.4144(6) 0.3465(4) 0.0398(16) Uani 1 1 d . A .
C19 C 0.9356(8) 0.3643(6) 0.3886(4) 0.0406(16) Uani 1 1 d . . .
H19 H 1.0232 0.3230 0.3562 0.049 Uiso 1 1 calc R A .
C20 C 0.9452(7) 0.3737(6) 0.4765(4) 0.0370(15) Uani 1 1 d . A .
H20 H 1.0383 0.3380 0.5024 0.044 Uiso 1 1 calc R . .
C21 C 0.7880(9) 0.4015(7) 0.2517(5) 0.0493(18) Uani 1 1 d . . .
C22 C 0.6739(11) 0.4847(8) 0.2041(5) 0.067(2) Uani 1 1 d . A .
H22 H 0.6031 0.5494 0.2319 0.081 Uiso 1 1 calc R . .
C23 C 0.6653(13) 0.4714(9) 0.1153(6) 0.082(3) Uani 1 1 d U . .
H23 H 0.5891 0.5283 0.0848 0.099 Uiso 1 1 calc R A .
C24 C 0.7634(13) 0.3791(11) 0.0729(7) 0.088(3) Uani 1 1 d U A .
H24 H 0.7576 0.3729 0.0133 0.105 Uiso 1 1 calc R . .
C25 C 0.8734(14) 0.2932(12) 0.1190(7) 0.106(4) Uani 1 1 d . . .
H25 H 0.9388 0.2263 0.0906 0.127 Uiso 1 1 calc R A .
C26 C 0.8876(11) 0.3051(9) 0.2066(6) 0.078(3) Uani 1 1 d . A .
H26 H 0.9651 0.2477 0.2359 0.094 Uiso 1 1 calc R . .
C27 C 0.9761(8) 0.2880(6) 0.8349(4) 0.0408(16) Uani 1 1 d . . .
C28 C 1.0765(9) 0.3155(7) 0.8883(5) 0.0516(19) Uani 1 1 d . A .
H28 H 1.0834 0.3927 0.8860 0.062 Uiso 1 1 calc R . .
C29 C 1.1649(8) 0.2297(7) 0.9441(5) 0.0539(19) Uani 1 1 d . . .
H29 H 1.2305 0.2503 0.9792 0.065 Uiso 1 1 calc R A .
C30 C 1.1593(8) 0.1133(7) 0.9497(4) 0.0486(18) Uani 1 1 d . A .
C31 C 1.0547(8) 0.0878(7) 0.8986(4) 0.0485(18) Uani 1 1 d . . .
H31 H 1.0451 0.0114 0.9025 0.058 Uiso 1 1 calc R A .
C32 C 0.9652(8) 0.1733(6) 0.8425(5) 0.0481(18) Uani 1 1 d . A .
H32 H 0.8965 0.1537 0.8092 0.058 Uiso 1 1 calc R . .
C33 C 1.2591(8) 0.0189(7) 1.0072(5) 0.054(2) Uani 1 1 d . . .
C34 C 1.2848(10) 0.0435(8) 1.0913(5) 0.066(2) Uani 1 1 d . A .
H34 H 1.2415 0.1215 1.1111 0.079 Uiso 1 1 calc R . .
C35 C 1.3721(11) -0.0440(9) 1.1459(6) 0.075(3) Uani 1 1 d . . .
H35 H 1.3867 -0.0265 1.2024 0.090 Uiso 1 1 calc R A .
C36 C 1.4369(11) -0.1570(10) 1.1156(7) 0.087(3) Uani 1 1 d . A .
H36 H 1.4961 -0.2168 1.1525 0.104 Uiso 1 1 calc R . .
C37 C 1.4185(10) -0.1863(9) 1.0330(7) 0.082(3) Uani 1 1 d . . .
H37 H 1.4661 -0.2641 1.0137 0.098 Uiso 1 1 calc R A .
C38 C 1.3279(10) -0.0983(8) 0.9790(6) 0.071(3) Uani 1 1 d . A .
H38 H 1.3126 -0.1174 0.9230 0.085 Uiso 1 1 calc R . .
C39 C 0.644(2) 0.2404(19) 0.6533(14) 0.0327(5) Uani 0.705(5) 1 d P A 1
H39A H 0.6436 0.2937 0.6988 0.049 Uiso 0.705(5) 1 calc PR A 1
H39B H 0.5761 0.1962 0.6698 0.049 Uiso 0.705(5) 1 calc PR A 1
H39C H 0.6108 0.2866 0.6008 0.049 Uiso 0.705(5) 1 calc PR A 1
C39' C 0.757(5) -0.027(4) 0.623(3) 0.0327(5) Uani 0.295(5) 1 d P A 2
H39D H 0.6952 -0.0268 0.6751 0.049 Uiso 0.295(5) 1 calc PR A 2
H39E H 0.8322 -0.1052 0.6168 0.049 Uiso 0.295(5) 1 calc PR A 2
H39F H 0.6931 -0.0086 0.5738 0.049 Uiso 0.295(5) 1 calc PR A 2

loop_
_atom_site_aniso_label
_atom_site_aniso_U_11
_atom_site_aniso_U_22
_atom_site_aniso_U_33
_atom_site_aniso_U_23
_atom_site_aniso_U_13
_atom_site_aniso_U_12
Pd1 0.0245(3) 0.0300(3) 0.0430(3) 0.0053(2) -0.00444(19) -0.00831(19)
Cl1 0.0202(15) 0.0255(13) 0.0537(12) 0.0021(10) -0.0029(11) -0.0095(9)
Cl1' 0.0202(15) 0.0255(13) 0.0537(12) 0.0021(10) -0.0029(11) -0.0095(9)
N1 0.032(3) 0.027(3) 0.043(3) 0.005(2) -0.004(2) -0.009(2)
N2 0.021(2) 0.033(3) 0.027(3) 0.009(2) 0.003(2) -0.004(2)
C1 0.033(4) 0.042(4) 0.094(6) -0.007(4) 0.001(4) -0.015(3)
C2 0.025(3) 0.028(3) 0.043(4) 0.008(3) -0.003(3) -0.007(3)
C3 0.020(3) 0.037(3) 0.041(4) 0.007(3) -0.005(3) -0.015(3)
C4 0.033(4) 0.047(4) 0.056(5) 0.008(3) -0.007(3) -0.013(3)
C5 0.029(4) 0.044(4) 0.065(5) 0.010(4) 0.004(3) 0.001(3)
C6 0.047(4) 0.031(4) 0.066(5) 0.004(3) 0.007(4) -0.002(3)
C7 0.035(4) 0.032(4) 0.063(5) 0.003(3) -0.005(3) -0.011(3)
C8 0.023(3) 0.026(3) 0.048(4) 0.001(3) -0.003(3) -0.007(2)
C9 0.032(3) 0.026(3) 0.044(4) 0.001(3) 0.001(3) -0.014(3)
C10 0.037(4) 0.026(3) 0.054(4) 0.003(3) -0.005(3) -0.005(3)
C11 0.051(4) 0.035(4) 0.055(5) -0.007(3) -0.003(4) -0.003(3)
C12 0.050(4) 0.044(4) 0.044(4) -0.009(3) -0.001(3) -0.005(3)
C13 0.035(4) 0.039(4) 0.040(4) 0.000(3) -0.003(3) -0.010(3)
C14 0.092(7) 0.045(5) 0.078(6) -0.016(4) -0.010(5) 0.007(5)
C15 0.030(3) 0.026(3) 0.044(4) 0.007(3) -0.002(3) -0.008(3)
C16 0.027(3) 0.041(4) 0.044(4) 0.001(3) 0.005(3) -0.005(3)
C17 0.033(4) 0.039(4) 0.049(4) 0.005(3) -0.006(3) -0.004(3)
C18 0.038(4) 0.034(4) 0.046(4) 0.007(3) 0.004(3) -0.011(3)
C19 0.037(4) 0.032(4) 0.049(4) 0.002(3) 0.010(3) -0.009(3)
C20 0.024(3) 0.033(4) 0.052(4) 0.007(3) -0.003(3) -0.008(3)
C21 0.060(5) 0.046(4) 0.043(4) 0.001(3) 0.005(4) -0.020(4)
C22 0.086(6) 0.057(5) 0.053(5) 0.003(4) -0.012(4) -0.017(5)
C23 0.099(6) 0.080(6) 0.064(5) 0.007(5) -0.015(5) -0.023(5)
C24 0.106(7) 0.103(7) 0.057(5) -0.008(5) 0.003(5) -0.038(6)
C25 0.106(9) 0.126(10) 0.065(7) -0.041(7) 0.021(6) -0.009(8)
C26 0.070(6) 0.090(7) 0.061(6) -0.014(5) 0.014(5) -0.010(5)
C27 0.040(4) 0.044(4) 0.032(4) 0.002(3) 0.001(3) -0.006(3)
C28 0.057(5) 0.048(4) 0.053(4) 0.005(3) -0.016(4) -0.021(4)
C29 0.046(4) 0.066(5) 0.051(5) 0.005(4) -0.014(4) -0.019(4)
C30 0.049(4) 0.056(5) 0.034(4) 0.004(3) -0.005(3) -0.008(4)
C31 0.058(5) 0.047(4) 0.040(4) 0.008(3) -0.011(3) -0.016(4)
C32 0.048(4) 0.049(4) 0.048(4) 0.008(3) -0.011(3) -0.016(3)
C33 0.044(4) 0.065(5) 0.051(5) 0.010(4) -0.001(4) -0.015(4)
C34 0.068(5) 0.070(6) 0.058(5) 0.010(4) -0.021(4) -0.018(5)
C35 0.074(6) 0.086(7) 0.060(6) 0.015(5) -0.018(5) -0.020(5)
C36 0.068(6) 0.093(8) 0.087(8) 0.035(6) -0.029(6) -0.010(6)
C37 0.060(6) 0.074(7) 0.085(7) 0.016(5) -0.008(5) 0.012(5)
C38 0.065(5) 0.073(6) 0.057(5) 0.007(4) -0.019(4) 0.001(5)
C39 0.0202(15) 0.0255(13) 0.0537(12) 0.0021(10) -0.0029(11) -0.0095(9)
C39' 0.0202(15) 0.0255(13) 0.0537(12) 0.0021(10) -0.0029(11) -0.0095(9)

loop_
_atom_type_symbol
_atom_type_description
_atom_type_scat_dispersion_real
_atom_type_scat_dispersion_imag
_atom_type_scat_source
C C 0.0033 0.0016 'International Tables Vol C Tables 4.2.6.8 and 6.1.1.4'
H H 0.0000 0.0000 'International Tables Vol C Tables 4.2.6.8 and 6.1.1.4'
N N 0.0061 0.0033 'International Tables Vol C Tables 4.2.6.8 and 6.1.1.4'
Cl Cl 0.1484 0.1585 'International Tables Vol C Tables 4.2.6.8 and 6.1.1.4'
Pd Pd -0.9988 1.0072 'International Tables Vol C Tables 4.2.6.8 and 6.1.1.4'

loop_
_geom_angle_atom_site_label_1
_geom_angle_atom_site_label_2
_geom_angle_atom_site_label_3
_geom_angle
_geom_angle_site_symmetry_1
_geom_angle_site_symmetry_3
_geom_angle_publ_flag
N2 Pd1 N1 79.05(19) . . ?
N2 Pd1 C39 93.5(5) . . ?
N1 Pd1 C39 172.5(5) . . ?
N2 Pd1 Cl1' 97.8(3) . . ?
N1 Pd1 Cl1' 176.1(3) . . ?
C39 Pd1 Cl1' 4.8(7) . . ?
N2 Pd1 C39' 174.7(13) . . ?
N1 Pd1 C39' 102.7(9) . . ?
C39 Pd1 C39' 84.8(11) . . ?
Cl1' Pd1 C39' 80.7(9) . . ?
N2 Pd1 Cl1 172.81(15) . . ?
N1 Pd1 Cl1 95.18(15) . . ?
C39 Pd1 Cl1 92.3(5) . . ?
Cl1' Pd1 Cl1 88.1(2) . . ?
C39' Pd1 Cl1 7.5(10) . . ?
C7 N1 C3 119.6(5) . . ?
C7 N1 Pd1 127.5(4) . . ?
C3 N1 Pd1 112.9(4) . . ?
C2 N2 C8 120.4(5) . . ?
C2 N2 Pd1 115.2(4) . . ?
C8 N2 Pd1 123.4(4) . . ?
C2 C1 H1A 109.5 . . ?
C2 C1 H1B 109.5 . . ?
H1A C1 H1B 109.5 . . ?
C2 C1 H1C 109.5 . . ?
H1A C1 H1C 109.5 . . ?
H1B C1 H1C 109.5 . . ?
N2 C2 C3 117.1(5) . . ?
N2 C2 C1 123.6(6) . . ?
C3 C2 C1 119.3(5) . . ?
N1 C3 C4 120.0(6) . . ?
N1 C3 C2 115.5(5) . . ?
C4 C3 C2 124.5(6) . . ?
C5 C4 C3 120.2(7) . . ?
C5 C4 H4 119.9 . . ?
C3 C4 H4 119.9 . . ?
C4 C5 C6 118.1(6) . . ?
C4 C5 H5 120.9 . . ?
C6 C5 H5 120.9 . . ?
C7 C6 C5 119.8(7) . . ?
C7 C6 H6 120.1 . . ?
C5 C6 H6 120.1 . . ?
N1 C7 C6 122.3(7) . . ?
N1 C7 H7 118.9 . . ?
C6 C7 H7 118.9 . . ?
C13 C8 C9 120.7(6) . . ?
C13 C8 N2 119.1(5) . . ?
C9 C8 N2 120.2(5) . . ?
C8 C9 C10 117.3(6) . . ?
C8 C9 C15 123.6(5) . . ?
C10 C9 C15 119.0(5) . . ?
C11 C10 C9 122.9(6) . . ?
C11 C10 H10 118.5 . . ?
C9 C10 H10 118.5 . . ?
C10 C11 C12 118.4(6) . . ?
C10 C11 C14 120.9(7) . . ?
C12 C11 C14 120.7(7) . . ?
C11 C12 C13 121.4(6) . . ?
C11 C12 H12 119.3 . . ?
C13 C12 H12 119.3 . . ?
C8 C13 C12 119.2(6) . . ?
C8 C13 C27 122.2(6) . . ?
C12 C13 C27 118.5(6) . . ?
C11 C14 H14A 109.5 . . ?
C11 C14 H14B 109.5 . . ?
H14A C14 H14B 109.5 . . ?
C11 C14 H14C 109.5 . . ?
H14A C14 H14C 109.5 . . ?
H14B C14 H14C 109.5 . . ?
C16 C15 C20 116.3(6) . . ?
C16 C15 C9 119.1(5) . . ?
C20 C15 C9 124.5(6) . . ?
C17 C16 C15 122.9(6) . . ?
C17 C16 H16 118.6 . . ?
C15 C16 H16 118.6 . . ?
C16 C17 C18 120.5(6) . . ?
C16 C17 H17 119.7 . . ?
C18 C17 H17 119.7 . . ?
C19 C18 C17 117.1(6) . . ?
C19 C18 C21 122.4(6) . . ?
C17 C18 C21 120.5(6) . . ?
C20 C19 C18 122.2(6) . . ?
C20 C19 H19 118.9 . . ?
C18 C19 H19 118.9 . . ?
C19 C20 C15 120.9(6) . . ?
C19 C20 H20 119.6 . . ?
C15 C20 H20 119.6 . . ?
C26 C21 C22 116.7(8) . . ?
C26 C21 C18 121.8(7) . . ?
C22 C21 C18 121.4(7) . . ?
C23 C22 C21 120.6(8) . . ?
C23 C22 H22 119.7 . . ?
C21 C22 H22 119.7 . . ?
C24 C23 C22 121.8(10) . . ?
C24 C23 H23 119.1 . . ?
C22 C23 H23 119.1 . . ?
C23 C24 C25 118.9(10) . . ?
C23 C24 H24 120.6 . . ?
C25 C24 H24 120.6 . . ?
C24 C25 C26 120.8(10) . . ?
C24 C25 H25 119.6 . . ?
C26 C25 H25 119.6 . . ?
C25 C26 C21 121.1(9) . . ?
C25 C26 H26 119.4 . . ?
C21 C26 H26 119.4 . . ?
C32 C27 C28 117.9(6) . . ?
C32 C27 C13 122.9(6) . . ?
C28 C27 C13 119.2(6) . . ?
C29 C28 C27 120.6(7) . . ?
C29 C28 H28 119.7 . . ?
C27 C28 H28 119.7 . . ?
C28 C29 C30 121.9(7) . . ?
C28 C29 H29 119.0 . . ?
C30 C29 H29 119.0 . . ?
C29 C30 C31 117.1(7) . . ?
C29 C30 C33 122.1(7) . . ?
C31 C30 C33 120.7(7) . . ?
C32 C31 C30 121.4(7) . . ?
C32 C31 H31 119.3 . . ?
C30 C31 H31 119.3 . . ?
C31 C32 C27 121.0(7) . . ?
C31 C32 H32 119.5 . . ?
C27 C32 H32 119.5 . . ?
C34 C33 C38 117.7(7) . . ?
C34 C33 C30 121.4(7) . . ?
C38 C33 C30 120.9(7) . . ?
C35 C34 C33 121.8(9) . . ?
C35 C34 H34 119.1 . . ?
C33 C34 H34 119.1 . . ?
C36 C35 C34 118.3(9) . . ?
C36 C35 H35 120.8 . . ?
C34 C35 H35 120.8 . . ?
C35 C36 C37 122.7(9) . . ?
C35 C36 H36 118.7 . . ?
C37 C36 H36 118.7 . . ?
C36 C37 C38 118.7(9) . . ?
C36 C37 H37 120.7 . . ?
C38 C37 H37 120.7 . . ?
C37 C38 C33 120.8(9) . . ?
C37 C38 H38 119.6 . . ?
C33 C38 H38 119.6 . . ?
Pd1 C39 H39A 109.5 . . ?
Pd1 C39 H39B 109.5 . . ?
Pd1 C39 H39C 109.5 . . ?
Pd1 C39' H39D 109.5 . . ?
Pd1 C39' H39E 109.5 . . ?
H39D C39' H39E 109.5 . . ?
Pd1 C39' H39F 109.5 . . ?
H39D C39' H39F 109.5 . . ?
H39E C39' H39F 109.5 . . ?

loop_
_geom_bond_atom_site_label_1
_geom_bond_atom_site_label_2
_geom_bond_distance
_geom_bond_site_symmetry_2
_geom_bond_publ_flag
Pd1 N2 2.062(5) . ?
Pd1 N1 2.090(5) . ?
Pd1 C39 2.19(2) . ?
Pd1 Cl1' 2.236(13) . ?
Pd1 C39' 2.29(5) . ?
Pd1 Cl1 2.304(4) . ?
N1 C7 1.322(8) . ?
N1 C3 1.366(8) . ?
N2 C2 1.307(7) . ?
N2 C8 1.437(7) . ?
C1 C2 1.484(9) . ?
C1 H1A 0.9600 . ?
C1 H1B 0.9600 . ?
C1 H1C 0.9600 . ?
C2 C3 1.457(8) . ?
C3 C4 1.393(8) . ?
C4 C5 1.375(10) . ?
C4 H4 0.9300 . ?
C5 C6 1.386(11) . ?
C5 H5 0.9300 . ?
C6 C7 1.372(9) . ?
C6 H6 0.9300 . ?
C7 H7 0.9300 . ?
C8 C13 1.396(9) . ?
C8 C9 1.403(8) . ?
C9 C10 1.410(8) . ?
C9 C15 1.494(9) . ?
C10 C11 1.371(10) . ?
C10 H10 0.9300 . ?
C11 C12 1.383(10) . ?
C11 C14 1.530(10) . ?
C12 C13 1.397(9) . ?
C12 H12 0.9300 . ?
C13 C27 1.504(9) . ?
C14 H14A 0.9600 . ?
C14 H14B 0.9600 . ?
C14 H14C 0.9600 . ?
C15 C16 1.383(8) . ?
C15 C20 1.410(8) . ?
C16 C17 1.375(9) . ?
C16 H16 0.9300 . ?
C17 C18 1.400(9) . ?
C17 H17 0.9300 . ?
C18 C19 1.386(9) . ?
C18 C21 1.489(10) . ?
C19 C20 1.374(9) . ?
C19 H19 0.9300 . ?
C20 H20 0.9300 . ?
C21 C26 1.391(11) . ?
C21 C22 1.398(11) . ?
C22 C23 1.392(12) . ?
C22 H22 0.9300 . ?
C23 C24 1.335(13) . ?
C23 H23 0.9300 . ?
C24 C25 1.379(15) . ?
C24 H24 0.9300 . ?
C25 C26 1.381(13) . ?
C25 H25 0.9300 . ?
C26 H26 0.9300 . ?
C27 C32 1.385(10) . ?
C27 C28 1.398(10) . ?
C28 C29 1.373(10) . ?
C28 H28 0.9300 . ?
C29 C30 1.385(11) . ?
C29 H29 0.9300 . ?
C30 C31 1.396(10) . ?
C30 C33 1.483(10) . ?
C31 C32 1.378(9) . ?
C31 H31 0.9300 . ?
C32 H32 0.9300 . ?
C33 C34 1.390(11) . ?
C33 C38 1.393(11) . ?
C34 C35 1.367(11) . ?
C34 H34 0.9300 . ?
C35 C36 1.357(13) . ?
C35 H35 0.9300 . ?
C36 C37 1.366(13) . ?
C36 H36 0.9300 . ?
C37 C38 1.377(11) . ?
C37 H37 0.9300 . ?
C38 H38 0.9300 . ?
C39 H39A 0.9600 . ?
C39 H39B 0.9600 . ?
C39 H39C 0.9600 . ?
C39' H39D 0.9600 . ?
C39' H39E 0.9600 . ?
C39' H39F 0.9600 . ?

loop_
_geom_torsion_atom_site_label_1
_geom_torsion_atom_site_label_2
_geom_torsion_atom_site_label_3
_geom_torsion_atom_site_label_4
_geom_torsion
_geom_torsion_site_symmetry_1
_geom_torsion_site_symmetry_2
_geom_torsion_site_symmetry_3
_geom_torsion_site_symmetry_4
_geom_torsion_publ_flag
N2 Pd1 N1 C7 -176.3(6) . . . . ?
C39 Pd1 N1 C7 -175(4) . . . . ?
Cl1' Pd1 N1 C7 -141(5) . . . . ?
C39' Pd1 N1 C7 8.8(15) . . . . ?
Cl1 Pd1 N1 C7 8.0(6) . . . . ?
N2 Pd1 N1 C3 1.6(4) . . . . ?
C39 Pd1 N1 C3 3(5) . . . . ?
Cl1' Pd1 N1 C3 37(5) . . . . ?
C39' Pd1 N1 C3 -173.3(14) . . . . ?
Cl1 Pd1 N1 C3 -174.1(4) . . . . ?
N1 Pd1 N2 C2 -3.9(4) . . . . ?
C39 Pd1 N2 C2 176.4(7) . . . . ?
Cl1' Pd1 N2 C2 178.4(5) . . . . ?
C39' Pd1 N2 C2 106(10) . . . . ?
Cl1 Pd1 N2 C2 33.1(15) . . . . ?
N1 Pd1 N2 C8 -172.3(5) . . . . ?
C39 Pd1 N2 C8 7.9(7) . . . . ?
Cl1' Pd1 N2 C8 9.9(5) . . . . ?
C39' Pd1 N2 C8 -63(10) . . . . ?
Cl1 Pd1 N2 C8 -135.4(12) . . . . ?
C8 N2 C2 C3 174.3(5) . . . . ?
Pd1 N2 C2 C3 5.5(7) . . . . ?
C8 N2 C2 C1 -7.5(9) . . . . ?
Pd1 N2 C2 C1 -176.3(5) . . . . ?
C7 N1 C3 C4 -0.9(9) . . . . ?
Pd1 N1 C3 C4 -179.0(5) . . . . ?
C7 N1 C3 C2 178.8(6) . . . . ?
Pd1 N1 C3 C2 0.7(7) . . . . ?
N2 C2 C3 N1 -4.1(8) . . . . ?
C1 C2 C3 N1 177.6(6) . . . . ?
N2 C2 C3 C4 175.5(6) . . . . ?
C1 C2 C3 C4 -2.8(10) . . . . ?
N1 C3 C4 C5 0.2(10) . . . . ?
C2 C3 C4 C5 -179.4(6) . . . . ?
C3 C4 C5 C6 -0.5(11) . . . . ?
C4 C5 C6 C7 1.4(11) . . . . ?
C3 N1 C7 C6 1.8(10) . . . . ?
Pd1 N1 C7 C6 179.6(5) . . . . ?
C5 C6 C7 N1 -2.1(11) . . . . ?
C2 N2 C8 C13 -73.2(7) . . . . ?
Pd1 N2 C8 C13 94.7(6) . . . . ?
C2 N2 C8 C9 108.8(7) . . . . ?
Pd1 N2 C8 C9 -83.3(6) . . . . ?
C13 C8 C9 C10 -1.6(9) . . . . ?
N2 C8 C9 C10 176.4(5) . . . . ?
C13 C8 C9 C15 -179.0(6) . . . . ?
N2 C8 C9 C15 -1.0(9) . . . . ?
C8 C9 C10 C11 0.2(10) . . . . ?
C15 C9 C10 C11 177.7(7) . . . . ?
C9 C10 C11 C12 1.3(11) . . . . ?
C9 C10 C11 C14 -179.1(7) . . . . ?
C10 C11 C12 C13 -1.3(12) . . . . ?
C14 C11 C12 C13 179.1(7) . . . . ?
C9 C8 C13 C12 1.6(10) . . . . ?
N2 C8 C13 C12 -176.4(6) . . . . ?
C9 C8 C13 C27 -176.3(6) . . . . ?
N2 C8 C13 C27 5.7(9) . . . . ?
C11 C12 C13 C8 -0.1(11) . . . . ?
C11 C12 C13 C27 177.8(7) . . . . ?
C8 C9 C15 C16 140.4(6) . . . . ?
C10 C9 C15 C16 -36.9(9) . . . . ?
C8 C9 C15 C20 -42.7(9) . . . . ?
C10 C9 C15 C20 139.9(6) . . . . ?
C20 C15 C16 C17 3.1(10) . . . . ?
C9 C15 C16 C17 -179.9(6) . . . . ?
C15 C16 C17 C18 -1.4(11) . . . . ?
C16 C17 C18 C19 -1.4(10) . . . . ?
C16 C17 C18 C21 179.2(6) . . . . ?
C17 C18 C19 C20 2.4(10) . . . . ?
C21 C18 C19 C20 -178.2(6) . . . . ?
C18 C19 C20 C15 -0.7(10) . . . . ?
C16 C15 C20 C19 -2.0(9) . . . . ?
C9 C15 C20 C19 -178.9(6) . . . . ?
C19 C18 C21 C26 25.5(11) . . . . ?
C17 C18 C21 C26 -155.1(8) . . . . ?
C19 C18 C21 C22 -155.8(7) . . . . ?
C17 C18 C21 C22 23.6(11) . . . . ?
C26 C21 C22 C23 -1.6(13) . . . . ?
C18 C21 C22 C23 179.6(8) . . . . ?
C21 C22 C23 C24 0.7(16) . . . . ?
C22 C23 C24 C25 1.8(18) . . . . ?
C23 C24 C25 C26 -3.4(19) . . . . ?
C24 C25 C26 C21 2.5(18) . . . . ?
C22 C21 C26 C25 0.0(14) . . . . ?
C18 C21 C26 C25 178.8(10) . . . . ?
C8 C13 C27 C32 -54.8(10) . . . . ?
C12 C13 C27 C32 127.4(7) . . . . ?
C8 C13 C27 C28 124.0(7) . . . . ?
C12 C13 C27 C28 -53.9(9) . . . . ?
C32 C27 C28 C29 2.2(11) . . . . ?
C13 C27 C28 C29 -176.6(7) . . . . ?
C27 C28 C29 C30 0.3(12) . . . . ?
C28 C29 C30 C31 -2.7(11) . . . . ?
C28 C29 C30 C33 177.5(7) . . . . ?
C29 C30 C31 C32 2.5(11) . . . . ?
C33 C30 C31 C32 -177.6(7) . . . . ?
C30 C31 C32 C27 -0.1(11) . . . . ?
C28 C27 C32 C31 -2.3(11) . . . . ?
C13 C27 C32 C31 176.4(7) . . . . ?
C29 C30 C33 C34 42.9(11) . . . . ?
C31 C30 C33 C34 -137.0(8) . . . . ?
C29 C30 C33 C38 -138.4(8) . . . . ?
C31 C30 C33 C38 41.7(11) . . . . ?
C38 C33 C34 C35 -1.2(13) . . . . ?
C30 C33 C34 C35 177.6(8) . . . . ?
C33 C34 C35 C36 1.2(15) . . . . ?
C34 C35 C36 C37 0.1(16) . . . . ?
C35 C36 C37 C38 -1.4(16) . . . . ?
C36 C37 C38 C33 1.4(15) . . . . ?
C34 C33 C38 C37 -0.1(13) . . . . ?
C30 C33 C38 C37 -178.9(8) . . . . ?
